data_7028025
loop_
_publ_author_name
'Meyer, Franc'
'Heinze, Katja'
'Nuber, Bernhard'
'Zsolnai, Laszlo'

_publ_contact_author
;
       Dr. Franc Meyer
       Anorganisch-Chemisches Institut
       Ruprecht-Karls Universitaet Heidelberg
       Im Neuenheimer Feld 270
       69120 Heidelberg
       Bundesrepublik Deutschland
;
_publ_section_title
;
 Tuning the metal--metal separation in pyrazolate-based dinuclear
 complexes by the length of chelating side arms&#x200A;&#x2021;
;
_journal_issue 2
_journal_name_full 'Journal of the Chemical Society, Dalton Transactions'
_journal_page_first 207
_journal_paper_doi 10.1039/a705545e
_journal_year 1998
_chemical_formula_sum 'C83 H112 B2 Co2 F N11 O'
_chemical_formula_weight 1438.32
_chemical_name_common 'compound 2b'
_chemical_name_systematic
;
 ?
;
_space_group_IT_number 2
_symmetry_cell_setting triclinic
_symmetry_space_group_name_Hall '-P 1'
_symmetry_space_group_name_H-M 'P -1'
_atom_sites_solution_hydrogens geom
_atom_sites_solution_primary direct
_atom_sites_solution_secondary difmap
_audit_creation_method SHELXL
_cell_angle_alpha 90.43(5)
_cell_angle_beta 96.31(4)
_cell_angle_gamma 91.15(5)
_cell_formula_units_Z 2
_cell_length_a 12.445(6)
_cell_length_b 13.038(8)
_cell_length_c 24.610(10)
_cell_measurement_reflns_used 26
_cell_measurement_temperature 203(2)
_cell_measurement_theta_max 12.0
_cell_measurement_theta_min 4.5
_cell_volume 3968(4)
_computing_cell_refinement 'DIF4  Siemens-Stoe'
_computing_data_collection 'DIF4  Siemens-Stoe'
_computing_data_reduction 'REDU4 Siemens-Stoe'
_computing_publication_material 'SHELXL-93 (Sheldrick, 1993)'
_computing_structure_refinement 'SHELXL-93 (Sheldrick, 1993)'
_computing_structure_solution 'SHELXS-86 (Sheldrick, 1990)'
_diffrn_ambient_temperature 203(2)
_diffrn_measurement_device 'Siemens-Stoe AED2'
_diffrn_measurement_method omega-scan
_diffrn_radiation_monochromator graphite
_diffrn_radiation_source 'fine-focus sealed tube'
_diffrn_radiation_type MoK\a
_diffrn_radiation_wavelength 0.71073
_diffrn_reflns_av_R_equivalents 0.0717
_diffrn_reflns_av_sigmaI/netI 0.1514
_diffrn_reflns_limit_h_max 15
_diffrn_reflns_limit_h_min -15
_diffrn_reflns_limit_k_max 16
_diffrn_reflns_limit_k_min -16
_diffrn_reflns_limit_l_max 30
_diffrn_reflns_limit_l_min 0
_diffrn_reflns_number 16974
_diffrn_reflns_theta_max 26.01
_diffrn_reflns_theta_min 1.56
_diffrn_standards_decay_% 0
_diffrn_standards_interval_time 66
_diffrn_standards_number 3
_exptl_absorpt_coefficient_mu 0.472
_exptl_absorpt_correction_T_max 0.93
_exptl_absorpt_correction_T_min 0.79
_exptl_absorpt_correction_type empirical
_exptl_crystal_colour green
_exptl_crystal_density_diffrn 1.204
_exptl_crystal_F_000 1536
_exptl_crystal_size_max 0.85
_exptl_crystal_size_mid 0.5
_exptl_crystal_size_min 0.2
_refine_diff_density_max 0.532
_refine_diff_density_min -0.402
_refine_diff_density_rms 0.068
_refine_ls_extinction_coef 0.0007(2)
_refine_ls_extinction_expression Fc^*^=kFc[1+0.001xFc^2^\l^3^/sin(2\q)]^-1/4^
_refine_ls_extinction_method SHELXL
_refine_ls_goodness_of_fit_all 1.006
_refine_ls_goodness_of_fit_obs 1.119
_refine_ls_hydrogen_treatment refU
_refine_ls_matrix_type full
_refine_ls_number_parameters 926
_refine_ls_number_reflns 15592
_refine_ls_number_restraints 1
_refine_ls_restrained_S_all 1.008
_refine_ls_restrained_S_obs 1.119
_refine_ls_R_factor_all 0.1824
_refine_ls_R_factor_obs 0.0684
_refine_ls_shift/esd_max 0.079
_refine_ls_shift/esd_mean 0.001
_refine_ls_structure_factor_coef Fsqd
_refine_ls_weighting_details 'w=1/[\s^2^(Fo^2^)+(0.0456P)^2^+4.5089P] where P=(Fo^2^+2Fc^2^)/3'
_refine_ls_weighting_scheme calc
_refine_ls_wR_factor_all 0.1691
_refine_ls_wR_factor_obs 0.1291
_reflns_number_observed 7787
_reflns_number_total 15596
_reflns_observed_criterion >2sigma(I)
_cod_data_source_file e705545bsup1.cif
_cod_data_source_block mai4
_cod_depositor_comments
;
The following automatic conversions were performed:

'_refine_ls_weighting_scheme' value 'calc
w=1/[\s^2^(Fo^2^)+(0.0456P)^2^+4.5089P] where P=(Fo^2^+2Fc^2^)/3' was
changed to 'calc'. New tag '_refine_ls_weighting_details' was
created. The value of the new tag was set to
'w=1/[\s^2^(Fo^2^)+(0.0456P)^2^+4.5089P] where P=(Fo^2^+2Fc^2^)/3'.

Automatic conversion script
Id: cif_fix_values 3143 2015-03-26 13:38:13Z robertas 
;
_cod_original_cell_volume 3968.0(35)
_cod_database_code 7028025

loop_
_symmetry_equiv_pos_as_xyz
'x, y, z'
'-x, -y, -z'

loop_
_atom_site_aniso_label
_atom_site_aniso_U_11
_atom_site_aniso_U_22
_atom_site_aniso_U_33
_atom_site_aniso_U_23
_atom_site_aniso_U_13
_atom_site_aniso_U_12
Co1 0.0416(4) 0.0320(4) 0.0291(4) 0.0058(3) 0.0093(3) 0.0055(3)
Co2 0.0406(4) 0.0369(4) 0.0278(4) 0.0019(3) 0.0053(3) 0.0015(3)
N1 0.034(2) 0.031(2) 0.026(2) 0.002(2) 0.004(2) -0.003(2)
N2 0.036(2) 0.037(2) 0.024(2) 0.002(2) 0.008(2) 0.004(2)
N3 0.050(3) 0.034(2) 0.029(2) 0.002(2) 0.011(2) 0.007(2)
N4 0.068(3) 0.036(3) 0.037(3) 0.000(2) 0.005(2) 0.009(2)
N5 0.044(3) 0.048(3) 0.038(2) 0.013(2) 0.014(2) 0.003(2)
N6 0.054(3) 0.047(3) 0.033(2) 0.007(2) 0.015(2) 0.007(2)
N7 0.063(3) 0.045(3) 0.035(2) 0.000(2) 0.008(2) -0.010(2)
N8 0.053(3) 0.062(3) 0.037(3) -0.003(2) 0.004(2) -0.011(3)
O1 0.066(3) 0.031(2) 0.046(2) 0.007(2) 0.004(2) 0.003(2)
F1 0.058(2) 0.070(2) 0.046(2) -0.003(2) 0.006(2) 0.022(2)
C1 0.041(3) 0.036(3) 0.032(3) 0.004(2) 0.002(2) 0.009(2)
C2 0.035(3) 0.029(3) 0.026(2) 0.003(2) 0.002(2) -0.001(2)
C3 0.038(3) 0.031(3) 0.038(3) 0.000(2) 0.002(2) 0.002(2)
C4 0.042(3) 0.039(3) 0.033(3) 0.000(2) 0.011(2) 0.005(2)
C5 0.079(5) 0.083(5) 0.045(4) 0.024(3) 0.030(3) 0.042(4)
C6 0.069(4) 0.030(3) 0.047(3) 0.014(3) 0.017(3) 0.002(3)
C7 0.060(4) 0.054(4) 0.055(4) 0.023(3) 0.030(3) 0.004(3)
C8 0.076(4) 0.051(4) 0.025(3) 0.004(3) 0.006(3) 0.018(3)
C9 0.082(5) 0.041(4) 0.037(3) -0.005(3) -0.016(3) 0.010(3)
C10 0.104(7) 0.089(6) 0.068(5) -0.033(4) 0.011(5) 0.022(5)
C11 0.100(7) 0.117(7) 0.064(5) -0.040(5) 0.021(5) -0.023(6)
C12 0.081(5) 0.063(5) 0.076(5) 0.021(4) 0.039(4) 0.023(4)
C13 0.100(6) 0.092(6) 0.079(5) -0.006(5) 0.056(5) -0.020(5)
C16 0.108(6) 0.039(4) 0.059(4) -0.007(3) -0.015(4) -0.008(4)
C17 0.067(5) 0.069(5) 0.080(5) 0.018(4) -0.013(4) -0.021(4)
C18 0.049(4) 0.070(4) 0.055(4) 0.014(3) 0.023(3) 0.013(3)
C19 0.059(4) 0.077(5) 0.068(4) 0.022(4) 0.029(3) 0.022(4)
C20 0.046(4) 0.057(4) 0.052(4) 0.000(3) 0.015(3) -0.009(3)
C21 0.060(5) 0.101(6) 0.092(6) -0.005(5) 0.016(4) -0.037(4)
C22 0.092(6) 0.081(6) 0.078(5) 0.043(4) -0.027(5) -0.034(5)
C23 0.068(6) 0.077(6) 0.211(11) 0.069(7) -0.004(6) -0.001(5)
C24 0.067(4) 0.050(4) 0.056(4) -0.001(3) 0.008(3) -0.021(3)
C25 0.089(6) 0.062(5) 0.095(6) 0.008(4) 0.002(4) -0.031(4)
C26 0.065(5) 0.102(7) 0.095(6) 0.026(5) -0.028(5) -0.030(5)
C27 0.073(7) 0.111(8) 0.245(14) -0.009(9) -0.069(8) 0.001(6)
C28 0.092(5) 0.055(4) 0.045(4) -0.008(3) 0.006(3) -0.031(4)
C29 0.120(7) 0.082(6) 0.080(5) -0.010(4) 0.010(5) -0.054(5)
B1 0.036(3) 0.029(3) 0.032(3) 0.006(2) 0.006(3) -0.005(2)
C40 0.040(3) 0.027(3) 0.042(3) 0.002(2) -0.001(2) -0.005(2)
C41 0.050(4) 0.039(3) 0.046(3) 0.008(3) 0.002(3) -0.014(3)
C42 0.055(4) 0.050(4) 0.072(4) 0.021(3) -0.007(3) -0.023(3)
C43 0.084(5) 0.043(4) 0.099(6) 0.028(4) -0.018(4) -0.025(4)
C44 0.077(5) 0.046(4) 0.087(5) 0.030(4) -0.019(4) -0.012(4)
C45 0.051(4) 0.039(3) 0.068(4) 0.008(3) -0.006(3) -0.011(3)
C46 0.040(3) 0.035(3) 0.038(3) -0.001(2) 0.004(2) -0.006(2)
C47 0.037(3) 0.047(3) 0.036(3) 0.009(2) 0.004(2) -0.001(3)
C48 0.046(3) 0.064(4) 0.036(3) 0.013(3) 0.009(3) -0.008(3)
C49 0.043(4) 0.090(5) 0.035(3) -0.014(3) 0.011(3) -0.009(4)
C50 0.058(4) 0.065(5) 0.076(5) -0.038(4) 0.022(4) -0.007(3)
C51 0.053(4) 0.046(4) 0.074(4) -0.020(3) 0.018(3) -0.018(3)
C52 0.027(3) 0.040(3) 0.036(3) 0.005(2) 0.009(2) -0.004(2)
C53 0.035(3) 0.040(3) 0.040(3) 0.004(2) 0.007(2) -0.002(2)
C54 0.037(3) 0.065(4) 0.039(3) -0.010(3) 0.003(2) -0.006(3)
C55 0.039(3) 0.055(4) 0.051(4) -0.018(3) 0.007(3) -0.004(3)
C56 0.046(3) 0.036(3) 0.055(4) -0.004(3) 0.013(3) -0.005(3)
C57 0.043(3) 0.036(3) 0.036(3) 0.003(2) 0.011(2) -0.007(2)
C58 0.038(3) 0.028(3) 0.031(3) 0.009(2) 0.003(2) -0.011(2)
C59 0.049(3) 0.037(3) 0.030(3) 0.005(2) 0.005(2) -0.004(3)
C60 0.039(3) 0.049(3) 0.044(3) 0.010(3) 0.000(3) -0.002(3)
C61 0.049(4) 0.049(4) 0.042(3) 0.010(3) -0.005(3) -0.011(3)
C62 0.056(4) 0.050(4) 0.037(3) -0.004(3) -0.002(3) -0.010(3)
C63 0.052(4) 0.044(3) 0.034(3) -0.003(2) 0.003(3) -0.005(3)
B2 0.039(3) 0.028(3) 0.031(3) 0.006(2) 0.002(3) -0.002(3)
C64 0.054(4) 0.043(3) 0.021(2) 0.004(2) 0.001(2) 0.000(3)
C65 0.072(4) 0.049(4) 0.051(4) -0.004(3) 0.013(3) -0.005(3)
C66 0.097(6) 0.041(4) 0.068(5) -0.011(3) -0.002(4) 0.008(4)
C67 0.080(6) 0.092(6) 0.046(4) -0.004(4) 0.001(4) 0.040(5)
C68 0.055(4) 0.082(5) 0.044(4) 0.009(3) 0.007(3) 0.013(4)
C69 0.045(3) 0.054(4) 0.033(3) 0.003(3) -0.001(3) 0.007(3)
C70 0.030(3) 0.032(3) 0.033(3) 0.003(2) 0.006(2) -0.002(2)
C71 0.048(3) 0.036(3) 0.033(3) 0.004(2) 0.004(2) -0.001(2)
C72 0.047(3) 0.041(3) 0.041(3) 0.012(3) 0.014(3) 0.007(3)
C73 0.040(3) 0.035(3) 0.059(4) 0.001(3) 0.007(3) -0.003(3)
C74 0.049(4) 0.040(3) 0.052(4) -0.008(3) 0.000(3) -0.003(3)
C75 0.042(3) 0.041(3) 0.036(3) 0.000(2) -0.003(2) -0.003(3)
C76 0.042(3) 0.033(3) 0.031(3) 0.004(2) 0.003(2) -0.001(2)
C77 0.044(3) 0.050(3) 0.031(3) 0.008(2) 0.004(2) -0.004(3)
C78 0.047(3) 0.043(3) 0.038(3) 0.005(3) -0.003(3) 0.001(3)
C79 0.066(4) 0.044(3) 0.031(3) 0.010(3) 0.000(3) 0.004(3)
C80 0.064(4) 0.061(4) 0.034(3) 0.012(3) 0.013(3) -0.014(3)
C81 0.049(3) 0.047(3) 0.033(3) 0.001(2) 0.005(3) -0.008(3)
C82 0.045(3) 0.037(3) 0.037(3) 0.016(2) -0.007(3) -0.010(3)
C83 0.070(4) 0.061(4) 0.039(3) 0.017(3) -0.010(3) -0.019(3)
C84 0.090(6) 0.068(5) 0.057(4) 0.021(4) -0.030(4) -0.035(4)
C85 0.056(5) 0.079(6) 0.117(7) 0.051(5) -0.038(5) -0.034(4)
C86 0.042(4) 0.064(5) 0.124(7) 0.034(5) -0.008(4) -0.006(3)
C87 0.040(3) 0.043(3) 0.072(4) 0.015(3) -0.005(3) -0.005(3)
N31 0.254(14) 0.099(8) 0.420(21) -0.103(11) -0.191(14) 0.067(8)
C32 0.157(10) 0.065(6) 0.158(10) -0.047(6) -0.078(8) 0.048(6)
C33 0.171(10) 0.086(7) 0.112(8) -0.005(6) -0.041(7) 0.004(7)
N34 0.123(11) 0.224(15) 0.216(13) 0.064(13) 0.024(9) 0.062(10)
C35 0.103(12) 0.219(19) 0.095(8) 0.040(13) 0.012(7) 0.048(13)
C36 0.132(11) 0.178(14) 0.139(10) -0.030(10) -0.013(8) 0.033(10)
N37 0.206(9) 0.056(4) 0.105(6) -0.004(4) -0.037(6) 0.006(5)
C38 0.102(6) 0.060(5) 0.092(6) -0.004(4) -0.007(5) 0.012(5)
C39 0.087(6) 0.052(5) 0.140(8) -0.025(5) 0.005(5) -0.005(4)

loop_
_atom_site_label
_atom_site_type_symbol
_atom_site_fract_x
_atom_site_fract_y
_atom_site_fract_z
_atom_site_U_iso_or_equiv
_atom_site_thermal_displace_type
_atom_site_occupancy
_atom_site_calc_flag
_atom_site_refinement_flags
_atom_site_disorder_group
Co1 Co 0.21552(6) 0.72162(5) 0.82453(3) 0.0337(2) Uani 1 d . .
Co2 Co 0.21198(6) 0.73675(5) 0.65058(3) 0.0350(2) Uani 1 d . .
N1 N 0.2909(3) 0.6463(3) 0.76683(15) 0.0302(9) Uani 1 d . .
N2 N 0.2982(3) 0.6590(3) 0.71181(15) 0.0317(9) Uani 1 d . .
N3 N 0.2812(3) 0.5882(3) 0.8705(2) 0.0372(10) Uani 1 d . .
N4 N 0.2992(4) 0.8006(3) 0.8937(2) 0.0469(12) Uani 1 d . .
N5 N 0.0627(3) 0.6452(3) 0.8324(2) 0.0425(11) Uani 1 d . .
N6 N 0.3226(4) 0.6511(3) 0.6040(2) 0.0440(11) Uani 1 d . .
N7 N 0.3002(4) 0.8638(3) 0.6219(2) 0.0477(12) Uani 1 d . .
N8 N 0.0908(4) 0.6521(4) 0.5967(2) 0.0512(13) Uani 1 d . .
O1 O 0.1678(3) 0.8521(3) 0.7850(2) 0.0478(10) Uani 1 d D .
F1 F 0.1096(3) 0.8085(3) 0.68972(13) 0.0575(9) Uani 1 d . .
C1 C 0.3727(4) 0.5475(4) 0.8440(2) 0.0365(12) Uani 1 d . .
H1A H 0.3759(4) 0.4731(4) 0.8489(2) 0.062(8) Uiso 1 calc R .
H1B H 0.4407(4) 0.5784(4) 0.8610(2) 0.062(8) Uiso 1 calc R .
C2 C 0.3588(4) 0.5712(4) 0.7844(2) 0.0301(11) Uani 1 d . .
C3 C 0.4109(4) 0.5335(4) 0.7417(2) 0.0363(12) Uani 1 d . .
H3 H 0.4614(4) 0.4807(4) 0.7427(2) 0.062(8) Uiso 1 calc R .
C4 C 0.3714(4) 0.5911(4) 0.6976(2) 0.0375(12) Uani 1 d . .
C5 C 0.4027(5) 0.5949(5) 0.6407(2) 0.067(2) Uani 1 d . .
H5A H 0.4737(5) 0.6289(5) 0.6411(2) 0.062(8) Uiso 1 calc R .
H5B H 0.4082(5) 0.5249(5) 0.6267(2) 0.062(8) Uiso 1 calc R .
C6 C 0.1915(5) 0.5118(4) 0.8685(2) 0.0477(15) Uani 1 d . .
H6A H 0.2062(5) 0.4623(4) 0.8980(2) 0.085(6) Uiso 1 calc R .
H6B H 0.1858(5) 0.4742(4) 0.8336(2) 0.085(6) Uiso 1 calc R .
C7 C 0.0858(5) 0.5646(4) 0.8744(2) 0.055(2) Uani 1 d . .
H7A H 0.0266(5) 0.5134(4) 0.8709(2) 0.085(6) Uiso 1 calc R .
H7B H 0.0892(5) 0.5959(4) 0.9109(2) 0.085(6) Uiso 1 calc R .
C8 C 0.3181(5) 0.6236(4) 0.9273(2) 0.050(2) Uani 1 d . .
H8A H 0.3688(5) 0.5745(4) 0.9452(2) 0.085(6) Uiso 1 calc R .
H8B H 0.2562(5) 0.6282(4) 0.9484(2) 0.085(6) Uiso 1 calc R .
C9 C 0.3733(5) 0.7281(4) 0.9249(2) 0.055(2) Uani 1 d . .
H9A H 0.3933(5) 0.7546(4) 0.9620(2) 0.085(6) Uiso 1 calc R .
H9B H 0.4396(5) 0.7217(4) 0.9071(2) 0.085(6) Uiso 1 calc R .
C10 C 0.2543(7) 0.5756(6) 0.5704(3) 0.087(2) Uani 1 d . .
H10A H 0.2893(7) 0.5598(6) 0.5376(3) 0.085(6) Uiso 1 calc R .
H10B H 0.2503(7) 0.5120(6) 0.5911(3) 0.085(6) Uiso 1 calc R .
C11 C 0.1493(7) 0.6075(7) 0.5542(3) 0.094(3) Uani 1 d . .
H11A H 0.1070(7) 0.5483(7) 0.5382(3) 0.085(6) Uiso 1 calc R .
H11B H 0.1526(7) 0.6582(7) 0.5252(3) 0.085(6) Uiso 1 calc R .
C12 C 0.3765(6) 0.7251(5) 0.5715(3) 0.071(2) Uani 1 d . .
H12A H 0.4455(6) 0.6972(5) 0.5632(3) 0.085(6) Uiso 1 calc R .
H12B H 0.3316(6) 0.7353(5) 0.5367(3) 0.085(6) Uiso 1 calc R .
C13 C 0.3960(6) 0.8201(6) 0.5982(3) 0.087(2) Uani 1 d . .
H13A H 0.4209(6) 0.8695(6) 0.5723(3) 0.085(6) Uiso 1 calc R .
H13B H 0.4546(6) 0.8125(6) 0.6278(3) 0.085(6) Uiso 1 calc R .
C14 C 0.1963(7) 0.8282(7) 0.9238(3) 0.044(2) Uiso 0.703(11) d P 1
H14A H 0.1481(7) 0.8708(7) 0.8997(3) 0.074(5) Uiso 0.703(11) calc PR 1
H14B H 0.1567(7) 0.7647(7) 0.9307(3) 0.074(5) Uiso 0.703(11) calc PR 1
C15 C 0.2269(8) 0.8852(8) 0.9780(4) 0.083(4) Uiso 0.703(11) d P 1
H15A H 0.2635(47) 0.8389(16) 1.0043(9) 0.112(6) Uiso 0.703(11) calc PR 1
H15B H 0.1620(10) 0.9098(44) 0.9918(14) 0.112(6) Uiso 0.703(11) calc PR 1
H15C H 0.2746(43) 0.9429(30) 0.9722(7) 0.112(6) Uiso 0.703(11) calc PR 1
C14A C 0.2553(19) 0.8523(16) 0.9349(8) 0.049(6) Uiso 0.297(11) d P 2
H14C H 0.3147(19) 0.8831(16) 0.9595(8) 0.074(5) Uiso 0.297(11) calc PR 2
H14D H 0.2182(19) 0.8020(16) 0.9561(8) 0.074(5) Uiso 0.297(11) calc PR 2
C15A C 0.1800(15) 0.9321(15) 0.9178(8) 0.050(6) Uiso 0.297(11) d P 2
H15D H 0.2197(15) 0.9937(39) 0.9096(61) 0.112(6) Uiso 0.297(11) calc PR 2
H15E H 0.1359(85) 0.9466(84) 0.9470(25) 0.112(6) Uiso 0.297(11) calc PR 2
H15F H 0.1338(83) 0.9094(48) 0.8855(37) 0.112(6) Uiso 0.297(11) calc PR 2
C16 C 0.3662(6) 0.8903(5) 0.8794(3) 0.071(2) Uani 1 d . .
H16A H 0.4145(6) 0.9118(5) 0.9118(3) 0.074(5) Uiso 1 calc R .
H16B H 0.3185(6) 0.9475(5) 0.8690(3) 0.074(5) Uiso 1 calc R .
C17 C 0.4335(5) 0.8683(5) 0.8332(3) 0.074(2) Uani 1 d . .
H17A H 0.4710(30) 0.9307(9) 0.8240(13) 0.112(6) Uiso 1 calc R .
H17B H 0.3867(7) 0.8437(34) 0.8014(7) 0.112(6) Uiso 1 calc R .
H17C H 0.4860(25) 0.8165(26) 0.8445(7) 0.112(6) Uiso 1 calc R .
C18 C -0.0289(5) 0.7053(5) 0.8498(2) 0.057(2) Uani 1 d . .
H18A H -0.0040(5) 0.7400(5) 0.8845(2) 0.074(5) Uiso 1 calc R .
H18B H -0.0870(5) 0.6569(5) 0.8568(2) 0.074(5) Uiso 1 calc R .
C19 C -0.0764(5) 0.7855(5) 0.8097(3) 0.066(2) Uani 1 d . .
H19A H -0.1338(25) 0.8208(24) 0.8253(8) 0.112(6) Uiso 1 calc R .
H19B H -0.1053(33) 0.7520(6) 0.7757(7) 0.112(6) Uiso 1 calc R .
H19C H -0.0201(10) 0.8346(20) 0.8026(14) 0.112(6) Uiso 1 calc R .
C20 C 0.0317(4) 0.5976(4) 0.7769(2) 0.0511(15) Uani 1 d . .
H20A H 0.0926(4) 0.5570(4) 0.7675(2) 0.074(5) Uiso 1 calc R .
H20B H 0.0221(4) 0.6531(4) 0.7503(2) 0.074(5) Uiso 1 calc R .
C21 C -0.0692(5) 0.5291(6) 0.7697(3) 0.084(2) Uani 1 d . .
H21A H -0.0600(15) 0.4714(19) 0.7943(14) 0.112(6) Uiso 1 calc R .
H21B H -0.0810(21) 0.5041(29) 0.7322(6) 0.112(6) Uiso 1 calc R .
H21C H -0.1311(8) 0.5681(11) 0.7779(18) 0.112(6) Uiso 1 calc R .
C22 C 0.2412(6) 0.9285(6) 0.5806(3) 0.087(3) Uani 1 d . .
H22A H 0.2141(6) 0.8853(6) 0.5491(3) 0.074(5) Uiso 1 calc R .
H22B H 0.2920(6) 0.9792(6) 0.5681(3) 0.074(5) Uiso 1 calc R .
C23 C 0.1500(6) 0.9828(6) 0.5996(4) 0.120(4) Uani 1 d . .
H23A H 0.0958(18) 0.9333(6) 0.6089(19) 0.112(6) Uiso 1 calc R .
H23B H 0.1185(24) 1.0270(27) 0.5708(7) 0.112(6) Uiso 1 calc R .
H23C H 0.1753(9) 1.0239(28) 0.6316(11) 0.112(6) Uiso 1 calc R .
C24 C 0.3413(5) 0.9200(4) 0.6730(2) 0.058(2) Uani 1 d . .
H24A H 0.3815(5) 0.8719(4) 0.6975(2) 0.074(5) Uiso 1 calc R .
H24B H 0.2791(5) 0.9422(4) 0.6909(2) 0.074(5) Uiso 1 calc R .
C25 C 0.4139(6) 1.0133(5) 0.6664(3) 0.083(2) Uani 1 d . .
H25A H 0.4436(30) 1.0387(21) 0.7022(3) 0.112(6) Uiso 1 calc R .
H25B H 0.3720(10) 1.0665(14) 0.6473(17) 0.112(6) Uiso 1 calc R .
H25C H 0.4724(21) 0.9942(9) 0.6456(16) 0.112(6) Uiso 1 calc R .
C26 C 0.0058(6) 0.7158(6) 0.5666(3) 0.090(3) Uani 1 d . .
H26A H 0.0421(6) 0.7689(6) 0.5468(3) 0.074(5) Uiso 1 calc R .
H26B H -0.0361(6) 0.6718(6) 0.5392(3) 0.074(5) Uiso 1 calc R .
C27 C -0.0701(7) 0.7662(7) 0.5988(5) 0.150(5) Uani 1 d . .
H27A H -0.1168(25) 0.8098(28) 0.5752(6) 0.112(6) Uiso 1 calc R .
H27B H -0.0302(7) 0.8076(30) 0.6274(13) 0.112(6) Uiso 1 calc R .
H27C H -0.1135(27) 0.7148(7) 0.6151(16) 0.112(6) Uiso 1 calc R .
C28 C 0.0444(6) 0.5765(5) 0.6324(2) 0.065(2) Uani 1 d . .
H28A H 0.0072(6) 0.6140(5) 0.6593(2) 0.074(5) Uiso 1 calc R .
H28B H 0.1041(6) 0.5402(5) 0.6526(2) 0.074(5) Uiso 1 calc R .
C29 C -0.0353(6) 0.4962(6) 0.6041(3) 0.095(3) Uani 1 d . .
H29A H -0.0710(27) 0.4594(24) 0.6314(3) 0.112(6) Uiso 1 calc R .
H29B H 0.0037(8) 0.4482(20) 0.5837(15) 0.112(6) Uiso 1 calc R .
H29C H -0.0890(22) 0.5302(6) 0.5794(14) 0.112(6) Uiso 1 calc R .
B1 B -0.2489(5) 0.7449(4) 0.9734(2) 0.0323(13) Uani 1 d . .
C40 C -0.2176(4) 0.8551(4) 0.9474(2) 0.0369(12) Uani 1 d . .
C41 C -0.1112(5) 0.8943(4) 0.9507(2) 0.0456(14) Uani 1 d . .
H41 H -0.0562(5) 0.8582(4) 0.9711(2) 0.057(3) Uiso 1 calc R .
C42 C -0.0839(5) 0.9840(4) 0.9252(2) 0.060(2) Uani 1 d . .
H42 H -0.0114(5) 1.0072(4) 0.9283(2) 0.057(3) Uiso 1 calc R .
C43 C -0.1625(6) 1.0392(5) 0.8955(3) 0.077(2) Uani 1 d . .
H43 H -0.1441(6) 1.1000(5) 0.8781(3) 0.057(3) Uiso 1 calc R .
C44 C -0.2682(6) 1.0048(5) 0.8914(3) 0.072(2) Uani 1 d . .
H44 H -0.3223(6) 1.0419(5) 0.8709(3) 0.057(3) Uiso 1 calc R .
C45 C -0.2952(5) 0.9155(4) 0.9174(2) 0.054(2) Uani 1 d . .
H45 H -0.3682(5) 0.8945(4) 0.9149(2) 0.057(3) Uiso 1 calc R .
C46 C -0.3559(4) 0.7515(4) 1.0074(2) 0.0375(12) Uani 1 d . .
C47 C -0.4086(4) 0.6625(4) 1.0227(2) 0.0399(13) Uani 1 d . .
H47 H -0.3853(4) 0.5989(4) 1.0106(2) 0.057(3) Uiso 1 calc R .
C48 C -0.4932(4) 0.6630(5) 1.0547(2) 0.0483(15) Uani 1 d . .
H48 H -0.5251(4) 0.6008(5) 1.0646(2) 0.057(3) Uiso 1 calc R .
C49 C -0.5311(5) 0.7560(5) 1.0723(2) 0.056(2) Uani 1 d . .
H49 H -0.5888(5) 0.7572(5) 1.0939(2) 0.057(3) Uiso 1 calc R .
C50 C -0.4836(5) 0.8455(5) 1.0577(3) 0.065(2) Uani 1 d . .
H50 H -0.5095(5) 0.9088(5) 1.0685(3) 0.057(3) Uiso 1 calc R .
C51 C -0.3964(5) 0.8423(5) 1.0268(2) 0.057(2) Uani 1 d . .
H51 H -0.3629(5) 0.9046(5) 1.0185(2) 0.057(3) Uiso 1 calc R .
C52 C -0.2759(4) 0.6595(4) 0.9231(2) 0.0339(12) Uani 1 d . .
C53 C -0.3134(4) 0.6856(4) 0.8695(2) 0.0380(12) Uani 1 d . .
H53 H -0.3216(4) 0.7554(4) 0.8609(2) 0.057(3) Uiso 1 calc R .
C54 C -0.3392(4) 0.6123(5) 0.8280(2) 0.0471(14) Uani 1 d . .
H54 H -0.3640(4) 0.6339(5) 0.7925(2) 0.057(3) Uiso 1 calc R .
C55 C -0.3289(4) 0.5087(5) 0.8383(2) 0.0483(15) Uani 1 d . .
H55 H -0.3464(4) 0.4593(5) 0.8106(2) 0.057(3) Uiso 1 calc R .
C56 C -0.2921(4) 0.4807(4) 0.8906(2) 0.0453(14) Uani 1 d . .
H56 H -0.2838(4) 0.4107(4) 0.8986(2) 0.057(3) Uiso 1 calc R .
C57 C -0.2668(4) 0.5533(4) 0.9319(2) 0.0380(12) Uani 1 d . .
H57 H -0.2427(4) 0.5305(4) 0.9672(2) 0.057(3) Uiso 1 calc R .
C58 C -0.1461(4) 0.7118(4) 1.0174(2) 0.0328(11) Uani 1 d . .
C59 C -0.0609(4) 0.6523(4) 1.0042(2) 0.0385(12) Uani 1 d . .
H59 H -0.0659(4) 0.6230(4) 0.9690(2) 0.057(3) Uiso 1 calc R .
C60 C 0.0305(4) 0.6334(4) 1.0397(2) 0.0444(14) Uani 1 d . .
H60 H 0.0852(4) 0.5917(4) 1.0287(2) 0.057(3) Uiso 1 calc R .
C61 C 0.0406(5) 0.6770(4) 1.0918(2) 0.0473(14) Uani 1 d . .
H61 H 0.1022(5) 0.6653(4) 1.1164(2) 0.057(3) Uiso 1 calc R .
C62 C -0.0412(5) 0.7379(4) 1.1070(2) 0.0484(15) Uani 1 d . .
H62 H -0.0349(5) 0.7684(4) 1.1420(2) 0.057(3) Uiso 1 calc R .
C63 C -0.1324(5) 0.7539(4) 1.0706(2) 0.0435(14) Uani 1 d . .
H63 H -0.1875(5) 0.7946(4) 1.0820(2) 0.057(3) Uiso 1 calc R .
B2 B 0.3861(5) 0.7071(4) 0.3724(2) 0.0327(13) Uani 1 d . .
C64 C 0.3007(4) 0.7793(4) 0.4006(2) 0.0398(13) Uani 1 d . .
C65 C 0.3146(5) 0.8856(5) 0.4018(2) 0.057(2) Uani 1 d . .
H65 H 0.3780(5) 0.9142(5) 0.3902(2) 0.057(3) Uiso 1 calc R .
C66 C 0.2386(6) 0.9508(5) 0.4195(3) 0.069(2) Uani 1 d . .
H66 H 0.2527(6) 1.0220(5) 0.4208(3) 0.057(3) Uiso 1 calc R .
C67 C 0.1439(6) 0.9132(6) 0.4350(2) 0.073(2) Uani 1 d . .
H67 H 0.0916(6) 0.9578(6) 0.4459(2) 0.057(3) Uiso 1 calc R .
C68 C 0.1262(5) 0.8078(6) 0.4345(2) 0.060(2) Uani 1 d . .
H68 H 0.0616(5) 0.7800(6) 0.4452(2) 0.057(3) Uiso 1 calc R .
C69 C 0.2044(4) 0.7435(5) 0.4180(2) 0.0445(14) Uani 1 d . .
H69 H 0.1915(4) 0.6723(5) 0.4187(2) 0.057(3) Uiso 1 calc R .
C70 C 0.3641(4) 0.5842(4) 0.3828(2) 0.0316(11) Uani 1 d . .
C71 C 0.3843(4) 0.5448(4) 0.4359(2) 0.0391(13) Uani 1 d . .
H71 H 0.4102(4) 0.5901(4) 0.4644(2) 0.057(3) Uiso 1 calc R .
C72 C 0.3680(4) 0.4429(4) 0.4483(2) 0.0422(13) Uani 1 d . .
H72 H 0.3807(4) 0.4209(4) 0.4847(2) 0.057(3) Uiso 1 calc R .
C73 C 0.3328(4) 0.3731(4) 0.4070(2) 0.0445(14) Uani 1 d . .
H73 H 0.3219(4) 0.3034(4) 0.4149(2) 0.057(3) Uiso 1 calc R .
C74 C 0.3141(4) 0.4081(4) 0.3541(2) 0.0475(14) Uani 1 d . .
H74 H 0.2904(4) 0.3619(4) 0.3256(2) 0.057(3) Uiso 1 calc R .
C75 C 0.3299(4) 0.5108(4) 0.3428(2) 0.0404(13) Uani 1 d . .
H75 H 0.3170(4) 0.5322(4) 0.3063(2) 0.057(3) Uiso 1 calc R .
C76 C 0.3601(4) 0.7311(4) 0.3063(2) 0.0351(12) Uani 1 d . .
C77 C 0.2540(4) 0.7150(4) 0.2811(2) 0.0417(13) Uani 1 d . .
H77 H 0.2012(4) 0.6907(4) 0.3026(2) 0.057(3) Uiso 1 calc R .
C78 C 0.2232(5) 0.7328(4) 0.2264(2) 0.0430(14) Uani 1 d . .
H78 H 0.1514(5) 0.7195(4) 0.2115(2) 0.057(3) Uiso 1 calc R .
C79 C 0.2977(5) 0.7701(4) 0.1936(2) 0.0477(15) Uani 1 d . .
H79 H 0.2777(5) 0.7824(4) 0.1563(2) 0.057(3) Uiso 1 calc R .
C80 C 0.4021(5) 0.7890(4) 0.2168(2) 0.053(2) Uani 1 d . .
H80 H 0.4541(5) 0.8152(4) 0.1953(2) 0.057(3) Uiso 1 calc R .
C81 C 0.4312(4) 0.7694(4) 0.2723(2) 0.0431(13) Uani 1 d . .
H81 H 0.5030(4) 0.7831(4) 0.2870(2) 0.057(3) Uiso 1 calc R .
C82 C 0.5127(4) 0.7316(4) 0.3962(2) 0.0405(13) Uani 1 d . .
C83 C 0.5429(5) 0.7875(5) 0.4449(2) 0.058(2) Uani 1 d . .
H83 H 0.4885(5) 0.8157(5) 0.4637(2) 0.057(3) Uiso 1 calc R .
C84 C 0.6508(7) 0.8024(5) 0.4662(3) 0.075(2) Uani 1 d . .
H84 H 0.6681(7) 0.8390(5) 0.4991(3) 0.057(3) Uiso 1 calc R .
C85 C 0.7316(6) 0.7635(6) 0.4390(4) 0.088(3) Uani 1 d . .
H85 H 0.8044(6) 0.7751(6) 0.4527(4) 0.057(3) Uiso 1 calc R .
C86 C 0.7065(5) 0.7081(5) 0.3918(4) 0.078(2) Uani 1 d . .
H86 H 0.7617(5) 0.6806(5) 0.3733(4) 0.057(3) Uiso 1 calc R .
C87 C 0.5985(4) 0.6925(4) 0.3714(3) 0.052(2) Uani 1 d . .
H87 H 0.5828(4) 0.6535(4) 0.3391(3) 0.057(3) Uiso 1 calc R .
N31 N -0.3713(11) 0.8305(8) 0.7040(7) 0.275(9) Uani 1 d . .
C32 C -0.3258(9) 0.8969(8) 0.7197(5) 0.133(5) Uani 1 d . .
C33 C -0.2578(8) 0.9812(7) 0.7369(4) 0.127(4) Uani 1 d . .
H33A H -0.2401(54) 0.9792(35) 0.7762(5) 0.221(22) Uiso 1 calc R .
H33B H -0.2946(26) 1.0444(7) 0.7270(30) 0.221(22) Uiso 1 calc R .
H33C H -0.1919(29) 0.9781(34) 0.7193(26) 0.221(22) Uiso 1 calc R .
N34 N 0.0830(11) 1.3188(11) 0.7184(7) 0.186(6) Uani 1 d . .
C35 C 0.0454(12) 1.2352(16) 0.7141(6) 0.138(6) Uani 1 d . .
C36 C -0.0062(10) 1.1358(12) 0.7098(5) 0.152(5) Uani 1 d . .
H36A H 0.0187(107) 1.0981(51) 0.6796(45) 0.415(76) Uiso 1 calc R .
H36B H -0.0839(13) 1.1433(12) 0.7033(71) 0.415(76) Uiso 1 calc R .
H36C H 0.0117(115) 1.0987(52) 0.7435(27) 0.415(76) Uiso 1 calc R .
N37 N 0.2385(7) 1.0701(5) 0.7908(3) 0.126(3) Uani 1 d . .
C38 C 0.2692(7) 1.1535(6) 0.7986(3) 0.086(2) Uani 1 d . .
C39 C 0.3044(6) 1.2584(5) 0.8090(4) 0.094(3) Uani 1 d . .
H39A H 0.3730(33) 1.2702(18) 0.7946(30) 0.221(22) Uiso 1 calc R .
H39B H 0.3129(63) 1.2717(18) 0.8480(4) 0.221(22) Uiso 1 calc R .
H39C H 0.2509(32) 1.3039(5) 0.7913(28) 0.221(22) Uiso 1 calc R .
H1O H 0.1484(39) 0.8204(37) 0.7374(23) 0.050 Uiso 1 d . .
H2O H 0.1848(43) 0.9112(24) 0.7818(22) 0.050 Uiso 1 d D .

loop_
_atom_type_symbol
_atom_type_description
_atom_type_scat_dispersion_real
_atom_type_scat_dispersion_imag
_atom_type_scat_source
C C 0.0033 0.0016 'International Tables Vol C Tables 4.2.6.8 and 6.1.1.4'
H H 0.0000 0.0000 'International Tables Vol C Tables 4.2.6.8 and 6.1.1.4'
B B 0.0013 0.0007 'International Tables Vol C Tables 4.2.6.8 and 6.1.1.4'
N N 0.0061 0.0033 'International Tables Vol C Tables 4.2.6.8 and 6.1.1.4'
Co Co 0.3494 0.9721 'International Tables Vol C Tables 4.2.6.8 and 6.1.1.4'
O O 0.0106 0.0060 'International Tables Vol C Tables 4.2.6.8 and 6.1.1.4'
F F 0.0171 0.0103 'International Tables Vol C Tables 4.2.6.8 and 6.1.1.4'

loop_
_geom_angle_atom_site_label_1
_geom_angle_atom_site_label_2
_geom_angle_atom_site_label_3
_geom_angle
O1 Co1 N1 102.1(2)
O1 Co1 N4 94.4(2)
N1 Co1 N4 123.9(2)
O1 Co1 N5 101.9(2)
N1 Co1 N5 108.9(2)
N4 Co1 N5 119.5(2)
O1 Co1 N3 174.6(2)
N1 Co1 N3 78.2(2)
N4 Co1 N3 81.0(2)
N5 Co1 N3 83.0(2)
F1 Co2 N2 101.96(15)
F1 Co2 N7 100.2(2)
N2 Co2 N7 113.0(2)
F1 Co2 N8 95.4(2)
N2 Co2 N8 118.2(2)
N7 Co2 N8 121.4(2)
F1 Co2 N6 177.4(2)
N2 Co2 N6 79.1(2)
N7 Co2 N6 81.4(2)
N8 Co2 N6 82.0(2)
C2 N1 N2 107.5(4)
C2 N1 Co1 117.1(3)
N2 N1 Co1 135.0(3)
C4 N2 N1 106.8(4)
C4 N2 Co2 117.7(3)
N1 N2 Co2 134.8(3)
C6 N3 C1 110.8(4)
C6 N3 C8 112.4(4)
C1 N3 C8 110.5(4)
C6 N3 Co1 105.9(3)
C1 N3 Co1 109.3(3)
C8 N3 Co1 107.7(3)
C14A N4 C16 94.0(10)
C14A N4 C9 102.3(9)
C16 N4 C9 107.2(5)
C16 N4 C14 115.1(5)
C9 N4 C14 113.5(5)
C14A N4 Co1 128.0(11)
C16 N4 Co1 114.2(3)
C9 N4 Co1 109.0(3)
C14 N4 Co1 97.8(4)
C7 N5 C18 106.2(4)
C7 N5 C20 110.7(4)
C18 N5 C20 110.4(4)
C7 N5 Co1 106.0(3)
C18 N5 Co1 119.6(4)
C20 N5 Co1 103.7(3)
C12 N6 C10 113.0(5)
C12 N6 C5 110.6(5)
C10 N6 C5 108.4(5)
C12 N6 Co2 107.4(3)
C10 N6 Co2 105.9(4)
C5 N6 Co2 111.4(3)
C22 N7 C24 113.7(5)
C22 N7 C13 108.7(5)
C24 N7 C13 107.5(5)
C22 N7 Co2 116.5(4)
C24 N7 Co2 103.3(3)
C13 N7 Co2 106.6(4)
C11 N8 C28 114.6(6)
C11 N8 C26 104.9(6)
C28 N8 C26 112.0(5)
C11 N8 Co2 105.5(4)
C28 N8 Co2 104.7(3)
C26 N8 Co2 115.3(4)
Co1 O1 H1O 101.3(23)
Co1 O1 H2O 142.3(41)
H1O O1 H2O 103.9(45)
Co2 F1 H1O 108.7(23)
N3 C1 C2 110.0(4)
N3 C1 H1A 109.7(3)
C2 C1 H1A 109.7(3)
N3 C1 H1B 109.7(3)
C2 C1 H1B 109.7(3)
H1A C1 H1B 108.2
N1 C2 C3 110.6(4)
N1 C2 C1 118.4(4)
C3 C2 C1 130.8(4)
C4 C3 C2 103.9(4)
C4 C3 H3 128.0(3)
C2 C3 H3 128.0(3)
N2 C4 C3 111.1(4)
N2 C4 C5 118.0(4)
C3 C4 C5 130.7(5)
N6 C5 C4 111.3(4)
N6 C5 H5A 109.4(3)
C4 C5 H5A 109.4(4)
N6 C5 H5B 109.4(3)
C4 C5 H5B 109.4(3)
H5A C5 H5B 108.0
N3 C6 C7 110.2(4)
N3 C6 H6A 109.6(3)
C7 C6 H6A 109.6(3)
N3 C6 H6B 109.6(3)
C7 C6 H6B 109.6(3)
H6A C6 H6B 108.1
N5 C7 C6 111.9(4)
N5 C7 H7A 109.2(3)
C6 C7 H7A 109.2(3)
N5 C7 H7B 109.2(3)
C6 C7 H7B 109.2(3)
H7A C7 H7B 107.9
N3 C8 C9 108.8(4)
N3 C8 H8A 109.9(3)
C9 C8 H8A 109.9(3)
N3 C8 H8B 109.9(3)
C9 C8 H8B 109.9(3)
H8A C8 H8B 108.3
N4 C9 C8 109.9(5)
N4 C9 H9A 109.7(3)
C8 C9 H9A 109.7(3)
N4 C9 H9B 109.7(3)
C8 C9 H9B 109.7(3)
H9A C9 H9B 108.2
C11 C10 N6 114.5(6)
C11 C10 H10A 108.6(4)
N6 C10 H10A 108.6(3)
C11 C10 H10B 108.6(5)
N6 C10 H10B 108.6(4)
H10A C10 H10B 107.6
C10 C11 N8 116.6(6)
C10 C11 H11A 108.1(5)
N8 C11 H11A 108.1(4)
C10 C11 H11B 108.1(5)
N8 C11 H11B 108.1(4)
H11A C11 H11B 107.3
C13 C12 N6 112.5(5)
C13 C12 H12A 109.1(4)
N6 C12 H12A 109.1(3)
C13 C12 H12B 109.1(5)
N6 C12 H12B 109.1(4)
H12A C12 H12B 107.8
C12 C13 N7 115.0(6)
C12 C13 H13A 108.5(4)
N7 C13 H13A 108.5(3)
C12 C13 H13B 108.5(5)
N7 C13 H13B 108.5(4)
H13A C13 H13B 107.5
C15 C14 N4 112.5(7)
C15 C14 H14A 109.1(5)
N4 C14 H14A 109.1(3)
C15 C14 H14B 109.1(5)
N4 C14 H14B 109.1(4)
H14A C14 H14B 107.8
C14 C15 H15A 109.5(5)
C14 C15 H15B 109.5(5)
H15A C15 H15B 109.5
C14 C15 H15C 109.5(5)
H15A C15 H15C 109.5
H15B C15 H15C 109.5
N4 C14A C15A 116.2(16)
N4 C14A H14C 108.2(10)
C15A C14A H14C 108.2(12)
N4 C14A H14D 108.2(9)
C15A C14A H14D 108.2(12)
H14C C14A H14D 107.4
C14A C15A H15D 109.5(12)
C14A C15A H15E 109.5(11)
H15D C15A H15E 109.47(13)
C14A C15A H15F 109.5(12)
H15D C15A H15F 109.5
H15E C15A H15F 109.5
N4 C16 C17 113.3(5)
N4 C16 H16A 108.9(3)
C17 C16 H16A 108.9(4)
N4 C16 H16B 108.9(3)
C17 C16 H16B 108.9(4)
H16A C16 H16B 107.7
C16 C17 H17A 109.5(3)
C16 C17 H17B 109.5(4)
H17A C17 H17B 109.5
C16 C17 H17C 109.5(4)
H17A C17 H17C 109.47(8)
H17B C17 H17C 109.5
N5 C18 C19 116.2(4)
N5 C18 H18A 108.2(3)
C19 C18 H18A 108.2(4)
N5 C18 H18B 108.2(3)
C19 C18 H18B 108.2(3)
H18A C18 H18B 107.4
C18 C19 H19A 109.5(3)
C18 C19 H19B 109.5(4)
H19A C19 H19B 109.5
C18 C19 H19C 109.5(3)
H19A C19 H19C 109.5
H19B C19 H19C 109.5
N5 C20 C21 117.4(5)
N5 C20 H20A 107.9(3)
C21 C20 H20A 107.9(4)
N5 C20 H20B 107.9(3)
C21 C20 H20B 107.9(4)
H20A C20 H20B 107.2
C20 C21 H21A 109.5(4)
C20 C21 H21B 109.5(4)
H21A C21 H21B 109.5
C20 C21 H21C 109.5(4)
H21A C21 H21C 109.5
H21B C21 H21C 109.5
N7 C22 C23 114.7(6)
N7 C22 H22A 108.6(4)
C23 C22 H22A 108.6(5)
N7 C22 H22B 108.6(3)
C23 C22 H22B 108.6(4)
H22A C22 H22B 107.6
C22 C23 H23A 109.5(4)
C22 C23 H23B 109.5(4)
H23A C23 H23B 109.5
C22 C23 H23C 109.5(5)
H23A C23 H23C 109.5
H23B C23 H23C 109.5
N7 C24 C25 116.3(5)
N7 C24 H24A 108.2(3)
C25 C24 H24A 108.2(4)
N7 C24 H24B 108.2(3)
C25 C24 H24B 108.2(4)
H24A C24 H24B 107.4
C24 C25 H25A 109.5(4)
C24 C25 H25B 109.5(4)
H25A C25 H25B 109.5
C24 C25 H25C 109.5(4)
H25A C25 H25C 109.5
H25B C25 H25C 109.5
C27 C26 N8 117.4(7)
C27 C26 H26A 108.0(5)
N8 C26 H26A 108.0(3)
C27 C26 H26B 108.0(5)
N8 C26 H26B 108.0(4)
H26A C26 H26B 107.2
C26 C27 H27A 109.5(5)
C26 C27 H27B 109.5(5)
H27A C27 H27B 109.5
C26 C27 H27C 109.5(5)
H27A C27 H27C 109.5
H27B C27 H27C 109.5
N8 C28 C29 116.6(5)
N8 C28 H28A 108.1(3)
C29 C28 H28A 108.1(4)
N8 C28 H28B 108.1(3)
C29 C28 H28B 108.1(4)
H28A C28 H28B 107.3
C28 C29 H29A 109.5(4)
C28 C29 H29B 109.5(4)
H29A C29 H29B 109.5
C28 C29 H29C 109.5(4)
H29A C29 H29C 109.5
H29B C29 H29C 109.5
C40 B1 C58 107.7(4)
C40 B1 C46 112.4(4)
C58 B1 C46 107.1(4)
C40 B1 C52 109.0(4)
C58 B1 C52 112.5(4)
C46 B1 C52 108.2(4)
C41 C40 C45 114.8(5)
C41 C40 B1 122.9(5)
C45 C40 B1 122.2(5)
C42 C41 C40 122.8(5)
C42 C41 H41 118.6(4)
C40 C41 H41 118.6(3)
C43 C42 C41 120.1(6)
C43 C42 H42 120.0(4)
C41 C42 H42 120.0(4)
C42 C43 C44 119.5(6)
C42 C43 H43 120.2(4)
C44 C43 H43 120.2(4)
C43 C44 C45 120.1(6)
C43 C44 H44 120.0(4)
C45 C44 H44 120.0(4)
C44 C45 C40 122.7(6)
C44 C45 H45 118.7(4)
C40 C45 H45 118.7(3)
C51 C46 C47 114.3(5)
C51 C46 B1 124.7(5)
C47 C46 B1 120.8(5)
C48 C47 C46 123.4(5)
C48 C47 H47 118.3(3)
C46 C47 H47 118.3(3)
C47 C48 C49 119.7(5)
C47 C48 H48 120.2(3)
C49 C48 H48 120.2(3)
C50 C49 C48 119.3(5)
C50 C49 H49 120.4(4)
C48 C49 H49 120.4(3)
C49 C50 C51 119.6(6)
C49 C50 H50 120.2(4)
C51 C50 H50 120.2(4)
C50 C51 C46 123.6(5)
C50 C51 H51 118.2(4)
C46 C51 H51 118.2(3)
C53 C52 C57 114.3(5)
C53 C52 B1 123.5(4)
C57 C52 B1 122.1(4)
C52 C53 C54 122.8(5)
C52 C53 H53 118.6(3)
C54 C53 H53 118.6(3)
C55 C54 C53 121.1(5)
C55 C54 H54 119.5(3)
C53 C54 H54 119.5(3)
C56 C55 C54 117.5(5)
C56 C55 H55 121.2(3)
C54 C55 H55 121.2(3)
C55 C56 C57 121.5(5)
C55 C56 H56 119.2(3)
C57 C56 H56 119.2(3)
C56 C57 C52 122.8(5)
C56 C57 H57 118.6(3)
C52 C57 H57 118.6(3)
C59 C58 C63 114.6(5)
C59 C58 B1 124.3(4)
C63 C58 B1 120.7(5)
C60 C59 C58 124.1(5)
C60 C59 H59 117.9(3)
C58 C59 H59 117.9(3)
C59 C60 C61 119.1(5)
C59 C60 H60 120.4(3)
C61 C60 H60 120.4(3)
C62 C61 C60 119.3(5)
C62 C61 H61 120.3(3)
C60 C61 H61 120.3(3)
C61 C62 C63 120.0(5)
C61 C62 H62 120.0(3)
C63 C62 H62 120.0(3)
C62 C63 C58 122.9(5)
C62 C63 H63 118.6(3)
C58 C63 H63 118.6(3)
C64 B2 C82 112.8(4)
C64 B2 C70 111.9(4)
C82 B2 C70 106.4(4)
C64 B2 C76 103.5(4)
C82 B2 C76 113.0(4)
C70 B2 C76 109.3(4)
C69 C64 C65 114.9(5)
C69 C64 B2 124.4(5)
C65 C64 B2 120.2(5)
C66 C65 C64 122.6(6)
C66 C65 H65 118.7(4)
C64 C65 H65 118.7(4)
C67 C66 C65 120.9(6)
C67 C66 H66 119.6(4)
C65 C66 H66 119.6(4)
C66 C67 C68 118.7(6)
C66 C67 H67 120.7(4)
C68 C67 H67 120.7(4)
C67 C68 C69 119.6(6)
C67 C68 H68 120.2(4)
C69 C68 H68 120.2(4)
C68 C69 C64 123.3(6)
C68 C69 H69 118.3(4)
C64 C69 H69 118.3(3)
C75 C70 C71 114.3(4)
C75 C70 B2 126.0(4)
C71 C70 B2 119.6(4)
C72 C71 C70 123.4(5)
C72 C71 H71 118.3(3)
C70 C71 H71 118.3(3)
C71 C72 C73 120.0(5)
C71 C72 H72 120.0(3)
C73 C72 H72 120.0(3)
C74 C73 C72 118.5(5)
C74 C73 H73 120.7(3)
C72 C73 H73 120.7(3)
C73 C74 C75 120.4(5)
C73 C74 H74 119.8(3)
C75 C74 H74 119.8(3)
C74 C75 C70 123.3(5)
C74 C75 H75 118.3(3)
C70 C75 H75 118.3(3)
C81 C76 C77 114.4(5)
C81 C76 B2 126.8(5)
C77 C76 B2 118.7(4)
C78 C77 C76 123.5(5)
C78 C77 H77 118.2(3)
C76 C77 H77 118.2(3)
C79 C78 C77 120.1(5)
C79 C78 H78 120.0(3)
C77 C78 H78 120.0(3)
C80 C79 C78 118.5(5)
C80 C79 H79 120.8(3)
C78 C79 H79 120.8(3)
C79 C80 C81 120.2(5)
C79 C80 H80 119.9(3)
C81 C80 H80 119.9(3)
C76 C81 C80 123.3(5)
C76 C81 H81 118.4(3)
C80 C81 H81 118.4(3)
C87 C82 C83 114.7(5)
C87 C82 B2 122.0(5)
C83 C82 B2 123.1(5)
C84 C83 C82 122.3(7)
C84 C83 H83 118.9(5)
C82 C83 H83 118.9(4)
C85 C84 C83 119.9(7)
C85 C84 H84 120.0(5)
C83 C84 H84 120.0(5)
C86 C85 C84 120.1(7)
C86 C85 H85 120.0(5)
C84 C85 H85 120.0(5)
C85 C86 C87 119.5(8)
C85 C86 H86 120.3(5)
C87 C86 H86 120.3(5)
C82 C87 C86 123.5(7)
C82 C87 H87 118.3(3)
C86 C87 H87 118.3(5)
N31 C32 C33 174.2(17)
C32 C33 H33A 109.5(6)
C32 C33 H33B 109.5(5)
H33A C33 H33B 109.5
C32 C33 H33C 109.5(7)
H33A C33 H33C 109.5
H33B C33 H33C 109.5
N34 C35 C36 176.6(18)
C35 C36 H36A 109.5(8)
C35 C36 H36B 109.5(7)
H36A C36 H36B 109.5
C35 C36 H36C 109.5(7)
H36A C36 H36C 109.5
H36B C36 H36C 109.47(7)
N37 C38 C39 178.2(10)
C38 C39 H39A 109.5(5)
C38 C39 H39B 109.5(5)
H39A C39 H39B 109.5
C38 C39 H39C 109.5(5)
H39A C39 H39C 109.5
H39B C39 H39C 109.5

loop_
_geom_bond_atom_site_label_1
_geom_bond_atom_site_label_2
_geom_bond_distance
Co1 O1 2.032(4)
Co1 N1 2.042(4)
Co1 N4 2.141(5)
Co1 N5 2.157(4)
Co1 N3 2.204(4)
Co2 F1 1.932(3)
Co2 N2 2.040(4)
Co2 N7 2.136(5)
Co2 N8 2.172(5)
Co2 N6 2.201(4)
N1 C2 1.348(6)
N1 N2 1.378(5)
N2 C4 1.354(6)
N3 C6 1.478(7)
N3 C1 1.479(6)
N3 C8 1.488(6)
N4 C14A 1.38(2)
N4 C16 1.490(7)
N4 C9 1.492(6)
N4 C14 1.594(9)
N5 C7 1.490(6)
N5 C18 1.495(7)
N5 C20 1.504(7)
N6 C12 1.459(7)
N6 C10 1.475(8)
N6 C5 1.478(7)
N7 C22 1.467(7)
N7 C24 1.486(7)
N7 C13 1.503(8)
N8 C11 1.462(8)
N8 C28 1.477(7)
N8 C26 1.494(8)
O1 H1O 1.24(6)
O1 H2O 0.80(3)
F1 H1O 1.23(6)
C1 C2 1.493(6)
C1 H1A 0.98
C1 H1B 0.98
C2 C3 1.386(6)
C3 C4 1.376(6)
C3 H3 0.94
C4 C5 1.496(7)
C5 H5A 0.98
C5 H5B 0.98
C6 C7 1.518(7)
C6 H6A 0.98
C6 H6B 0.98
C7 H7A 0.98
C7 H7B 0.98
C8 C9 1.518(8)
C8 H8A 0.98
C8 H8B 0.98
C9 H9A 0.98
C9 H9B 0.98
C10 C11 1.397(9)
C10 H10A 0.98
C10 H10B 0.98
C11 H11A 0.98
C11 H11B 0.98
C12 C13 1.403(9)
C12 H12A 0.98
C12 H12B 0.98
C13 H13A 0.98
C13 H13B 0.98
C14 C15 1.528(13)
C14 H14A 0.98
C14 H14B 0.98
C15 H15A 0.97
C15 H15B 0.97
C15 H15C 0.97
C14A C15A 1.45(3)
C14A H14C 0.98
C14A H14D 0.98
C15A H15D 0.970(2)
C15A H15E 0.9700(11)
C15A H15F 0.97
C16 C17 1.515(9)
C16 H16A 0.98
C16 H16B 0.98
C17 H17A 0.97
C17 H17B 0.97
C17 H17C 0.97
C18 C19 1.526(7)
C18 H18A 0.98
C18 H18B 0.98
C19 H19A 0.97
C19 H19B 0.97
C19 H19C 0.97
C20 C21 1.520(8)
C20 H20A 0.98
C20 H20B 0.98
C21 H21A 0.97
C21 H21B 0.97
C21 H21C 0.97
C22 C23 1.467(10)
C22 H22A 0.98
C22 H22B 0.98
C23 H23A 0.97
C23 H23B 0.97
C23 H23C 0.97
C24 C25 1.521(8)
C24 H24A 0.98
C24 H24B 0.98
C25 H25A 0.97
C25 H25B 0.97
C25 H25C 0.97
C26 C27 1.460(11)
C26 H26A 0.98
C26 H26B 0.98
C27 H27A 0.97
C27 H27B 0.97
C27 H27C 0.97
C28 C29 1.536(8)
C28 H28A 0.98
C28 H28B 0.98
C29 H29A 0.97
C29 H29B 0.97
C29 H29C 0.97
B1 C40 1.635(7)
B1 C58 1.649(7)
B1 C46 1.653(7)
B1 C52 1.659(7)
C40 C41 1.403(7)
C40 C45 1.407(7)
C41 C42 1.385(7)
C41 H41 0.94
C42 C43 1.374(8)
C42 H42 0.94
C43 C44 1.374(9)
C43 H43 0.94
C44 C45 1.385(7)
C44 H44 0.94
C45 H45 0.94
C46 C51 1.396(7)
C46 C47 1.397(7)
C47 C48 1.383(7)
C47 H47 0.94
C48 C49 1.393(8)
C48 H48 0.94
C49 C50 1.365(8)
C49 H49 0.94
C50 C51 1.394(8)
C50 H50 0.94
C51 H51 0.94
C52 C53 1.399(7)
C52 C57 1.408(7)
C53 C54 1.400(7)
C53 H53 0.94
C54 C55 1.383(8)
C54 H54 0.94
C55 C56 1.371(7)
C55 H55 0.94
C56 C57 1.391(7)
C56 H56 0.94
C57 H57 0.94
C58 C59 1.392(7)
C58 C63 1.408(7)
C59 C60 1.384(7)
C59 H59 0.94
C60 C61 1.391(7)
C60 H60 0.94
C61 C62 1.385(8)
C61 H61 0.94
C62 C63 1.387(7)
C62 H62 0.94
C63 H63 0.94
B2 C64 1.641(8)
B2 C82 1.643(8)
B2 C70 1.647(7)
B2 C76 1.657(7)
C64 C69 1.389(7)
C64 C65 1.393(7)
C65 C66 1.387(8)
C65 H65 0.94
C66 C67 1.362(9)
C66 H66 0.94
C67 C68 1.388(9)
C67 H67 0.94
C68 C69 1.389(8)
C68 H68 0.94
C69 H69 0.94
C70 C75 1.393(7)
C70 C71 1.406(6)
C71 C72 1.381(7)
C71 H71 0.94
C72 C73 1.388(7)
C72 H72 0.94
C73 C74 1.380(7)
C73 H73 0.94
C74 C75 1.385(7)
C74 H74 0.94
C75 H75 0.94
C76 C81 1.372(7)
C76 C77 1.407(7)
C77 C78 1.382(7)
C77 H77 0.94
C78 C79 1.377(7)
C78 H78 0.94
C79 C80 1.377(7)
C79 H79 0.94
C80 C81 1.401(7)
C80 H80 0.94
C81 H81 0.94
C82 C87 1.390(8)
C82 C83 1.409(7)
C83 C84 1.396(9)
C83 H83 0.94
C84 C85 1.371(10)
C84 H84 0.94
C85 C86 1.365(10)
C85 H85 0.94
C86 C87 1.393(8)
C86 H86 0.94
C87 H87 0.94
N31 C32 1.070(12)
C32 C33 1.407(12)
C33 H33A 0.97
C33 H33B 0.97
C33 H33C 0.97
N34 C35 1.18(2)
C35 C36 1.43(2)
C36 H36A 0.97
C36 H36B 0.97
C36 H36C 0.97
N37 C38 1.152(9)
C38 C39 1.440(10)
C39 H39A 0.97
C39 H39B 0.97
C39 H39C 0.97
